data_7035737
loop_
_publ_author_name
'An, Bing'
'Wang, Jun-Li'
'Bai, Yan'
'Dang, Dong-Bin'

_publ_section_title
;
 Systematic design of secondary building units by an efficient
 cation-directing strategy under regular vibrations of ionic liquids.
;
_journal_issue 33
_journal_name_full 'Dalton transactions (Cambridge, England : 2003)'
_journal_page_first 14666
_journal_page_last 14672
_journal_paper_doi 10.1039/c5dt01595b
_journal_volume 44
_journal_year 2015
_chemical_formula_sum 'C86 H66 Co7 N4 O28'
_chemical_formula_weight 2015.94
_chemical_name_systematic
; 
 ? 
;
_space_group_IT_number 61
_symmetry_cell_setting orthorhombic
_symmetry_space_group_name_Hall '-P 2ac 2ab'
_symmetry_space_group_name_H-M 'P b c a'
_atom_sites_solution_hydrogens geom
_atom_sites_solution_primary direct
_atom_sites_solution_secondary difmap
_audit_creation_method SHELXL-97
_audit_update_record
;
2015-06-24 deposited with the CCDC.
2015-07-10 downloaded from the CCDC.
;
_cell_angle_alpha 90.00
_cell_angle_beta 90.00
_cell_angle_gamma 90.00
_cell_formula_units_Z 4
_cell_length_a 19.719(2)
_cell_length_b 15.6642(17)
_cell_length_c 27.118(3)
_cell_measurement_reflns_used 925
_cell_measurement_temperature 296(2)
_cell_measurement_theta_max 15.34
_cell_measurement_theta_min 2.44
_cell_volume 8376.3(16)
_computing_cell_refinement 'Bruker SMART'
_computing_data_collection 'Bruker SMART'
_computing_data_reduction 'Bruker SAINT'
_computing_molecular_graphics 'Bruker SHELXTL'
_computing_publication_material 'Bruker SHELXTL'
_computing_structure_refinement 'SHELXL-97 (Sheldrick, 1997)'
_computing_structure_solution 'SHELXS-97 (Sheldrick, 1990)'
_diffrn_ambient_temperature 296(2)
_diffrn_measured_fraction_theta_full 1.000
_diffrn_measured_fraction_theta_max 1.000
_diffrn_measurement_device_type 'CCD area detector'
_diffrn_measurement_method 'phi and omega scans'
_diffrn_radiation_monochromator graphite
_diffrn_radiation_source 'fine-focus sealed tube'
_diffrn_radiation_type MoK\a
_diffrn_radiation_wavelength 0.71073
_diffrn_reflns_av_R_equivalents 0.0562
_diffrn_reflns_av_sigmaI/netI 0.0421
_diffrn_reflns_limit_h_max 23
_diffrn_reflns_limit_h_min -23
_diffrn_reflns_limit_k_max 18
_diffrn_reflns_limit_k_min -16
_diffrn_reflns_limit_l_max 32
_diffrn_reflns_limit_l_min -29
_diffrn_reflns_number 40838
_diffrn_reflns_theta_full 25.00
_diffrn_reflns_theta_max 25.00
_diffrn_reflns_theta_min 1.50
_exptl_absorpt_coefficient_mu 1.437
_exptl_absorpt_correction_T_max 0.7523
_exptl_absorpt_correction_T_min 0.6332
_exptl_absorpt_correction_type multi-scan
_exptl_absorpt_process_details 'SADABS; Bruker, 2000'
_exptl_crystal_colour blue
_exptl_crystal_density_diffrn 1.599
_exptl_crystal_density_method 'not measured'
_exptl_crystal_description block
_exptl_crystal_F_000 4092
_exptl_crystal_size_max 0.35
_exptl_crystal_size_mid 0.33
_exptl_crystal_size_min 0.21
_refine_diff_density_max 1.076
_refine_diff_density_min -0.910
_refine_diff_density_rms 0.086
_refine_ls_extinction_method none
_refine_ls_goodness_of_fit_ref 1.072
_refine_ls_hydrogen_treatment constr
_refine_ls_matrix_type full
_refine_ls_number_parameters 531
_refine_ls_number_reflns 7372
_refine_ls_number_restraints 44
_refine_ls_restrained_S_all 1.125
_refine_ls_R_factor_all 0.0686
_refine_ls_R_factor_gt 0.0460
_refine_ls_shift/su_max 0.001
_refine_ls_shift/su_mean 0.000
_refine_ls_structure_factor_coef Fsqd
_refine_ls_weighting_details 'calc w=1/[\s^2^(Fo^2^)+(0.0677P)^2^+7.9088P] where P=(Fo^2^+2Fc^2^)/3'
_refine_ls_weighting_scheme calc
_refine_ls_wR_factor_gt 0.1191
_refine_ls_wR_factor_ref 0.1280
_reflns_number_gt 5552
_reflns_number_total 7372
_reflns_threshold_expression >2sigma(I)
_cod_data_source_file c5dt01595b2.cif
_cod_data_source_block 2
_cod_depositor_comments
;
The following automatic conversions were performed:

'_symmetry_cell_setting' value 'Orthorhombic' changed to
'orthorhombic' according to
/usr/data/users/saulius/crontab/automatic-downloads/rss-feeds/RSC/lib/dictionaries/cif_core.dic
dictionary named 'cif_core.dic' version 2.4.2 from 2011-04-26.

Automatic conversion script
Id: cif_fix_values 3271 2015-04-21 07:52:19Z andrius 

 Adding full bibliography for 7035736--7035739.cif.
;
_cod_original_cell_volume 8376.1(16)
_cod_original_sg_symbol_H-M Pbca
_cod_database_code 7035737

loop_
_symmetry_equiv_pos_as_xyz
'x, y, z'
'-x+1/2, -y, z+1/2'
'-x, y+1/2, -z+1/2'
'x+1/2, -y+1/2, -z'
'-x, -y, -z'
'x-1/2, y, -z-1/2'
'x, -y-1/2, z-1/2'
'-x-1/2, y-1/2, z'

loop_
_atom_site_label
_atom_site_type_symbol
_atom_site_fract_x
_atom_site_fract_y
_atom_site_fract_z
_atom_site_U_iso_or_equiv
_atom_site_adp_type
_atom_site_occupancy
_atom_site_symmetry_multiplicity
_atom_site_calc_flag
_atom_site_refinement_flags
_atom_site_disorder_assembly
_atom_site_disorder_group
Co1 Co 0.01765(2) 0.22862(2) 0.522518(14) 0.02785(10) Uani 1 1 d . . .
Co2 Co 0.038240(18) 0.12752(2) 0.420466(13) 0.02165(9) Uani 1 1 d . . .
Co3 Co 0.0000 0.0000 0.5000 0.02086(12) Uani 1 2 d S . .
Co4 Co -0.03899(2) -0.05077(2) 0.376381(14) 0.03025(10) Uani 1 1 d . . .
O1 O -0.04799(11) 0.21084(14) 0.42076(8) 0.0398(6) Uani 1 1 d . . .
O2 O -0.06980(11) 0.26255(14) 0.49571(8) 0.0414(6) Uani 1 1 d . . .
O3 O -0.37847(15) 0.3807(2) 0.38335(14) 0.0942(10) Uani 1 1 d U . .
O4 O -0.3394(4) 0.4955(4) 0.3681(2) 0.0913(19) Uiso 0.50 1 d PDU A 1
O4' O -0.3356(3) 0.5079(3) 0.3940(3) 0.0806(17) Uiso 0.50 1 d PDU A 2
C1 C -0.08264(15) 0.25293(18) 0.45050(12) 0.0317(8) Uani 1 1 d . . .
C2 C -0.3311(2) 0.4240(3) 0.38821(19) 0.0807(12) Uani 1 1 d DU . .
C3 C -0.14508(15) 0.2975(2) 0.43240(11) 0.0340(8) Uani 1 1 d . . .
C4 C -0.20173(18) 0.2527(2) 0.42032(15) 0.0543(11) Uani 1 1 d . A .
H4A H -0.2013 0.1934 0.4213 0.065 Uiso 1 1 calc R . .
C5 C -0.26121(18) 0.2968(3) 0.40628(15) 0.0624(13) Uani 1 1 d . . .
H5A H -0.3001 0.2657 0.3989 0.075 Uiso 1 1 calc R A .
C6 C -0.26328(18) 0.3836(3) 0.40321(14) 0.0523(11) Uani 1 1 d . A .
C7 C -0.20532(17) 0.4320(2) 0.41393(13) 0.0449(9) Uani 1 1 d . . .
C8 C -0.2012(2) 0.5243(3) 0.41208(18) 0.0779(15) Uani 1 1 d . A .
H8A H -0.2389 0.5556 0.4023 0.093 Uiso 1 1 calc R . .
C9 C -0.1429(3) 0.5663(3) 0.4244(2) 0.0831(16) Uani 1 1 d . . .
H9A H -0.1418 0.6256 0.4228 0.100 Uiso 1 1 calc R A .
C10 C -0.0866(2) 0.5234(2) 0.43884(18) 0.0731(14) Uani 1 1 d . A .
H10A H -0.0474 0.5533 0.4471 0.088 Uiso 1 1 calc R . .
C11 C -0.08728(19) 0.4373(2) 0.44127(15) 0.0521(11) Uani 1 1 d . . .
H11A H -0.0481 0.4089 0.4510 0.063 Uiso 1 1 calc R A .
C12 C -0.14597(15) 0.38865(19) 0.42952(12) 0.0347(8) Uani 1 1 d . A .
O5 O -0.08994(10) 0.05141(12) 0.52634(8) 0.0334(5) Uani 1 1 d . . .
O6 O -0.11781(10) -0.04019(13) 0.58598(8) 0.0352(5) Uani 1 1 d . . .
O7 O -0.41519(12) 0.19777(14) 0.51087(9) 0.0480(7) Uani 1 1 d . . .
O8 O -0.39320(10) 0.27181(13) 0.57964(8) 0.0347(5) Uani 1 1 d . . .
C13 C -0.12965(14) 0.02193(18) 0.55815(11) 0.0275(7) Uani 1 1 d . . .
C14 C -0.38132(14) 0.21391(18) 0.54916(11) 0.0299(7) Uani 1 1 d . . .
C15 C -0.19756(14) 0.06665(18) 0.56121(11) 0.0288(7) Uani 1 1 d . . .
C16 C -0.19724(16) 0.1524(2) 0.55256(14) 0.0449(10) Uani 1 1 d . . .
H16A H -0.1562 0.1803 0.5473 0.054 Uiso 1 1 calc R . .
C17 C -0.25792(16) 0.19931(19) 0.55142(14) 0.0458(10) Uani 1 1 d . . .
H17A H -0.2562 0.2581 0.5469 0.055 Uiso 1 1 calc R . .
C18 C -0.31890(15) 0.16066(19) 0.55671(11) 0.0312(8) Uani 1 1 d . . .
C19 C -0.32224(15) 0.07064(19) 0.56557(12) 0.0347(8) Uani 1 1 d . . .
C20 C -0.38496(17) 0.0284(2) 0.57155(17) 0.0568(12) Uani 1 1 d . . .
H20A H -0.4251 0.0594 0.5694 0.068 Uiso 1 1 calc R . .
C21 C -0.3874(2) -0.0574(2) 0.5804(2) 0.0814(17) Uani 1 1 d . . .
H21A H -0.4289 -0.0847 0.5843 0.098 Uiso 1 1 calc R . .
C22 C -0.3271(2) -0.1037(2) 0.5836(2) 0.0861(18) Uani 1 1 d . . .
H22A H -0.3289 -0.1620 0.5901 0.103 Uiso 1 1 calc R . .
C23 C -0.26573(17) -0.0657(2) 0.57762(17) 0.0592(12) Uani 1 1 d . . .
H23A H -0.2266 -0.0986 0.5793 0.071 Uiso 1 1 calc R . .
C24 C -0.26014(15) 0.02370(19) 0.56876(12) 0.0342(8) Uani 1 1 d . . .
O9 O 0.02166(12) -0.15143(15) 0.37621(9) 0.0486(7) Uani 1 1 d . . .
O10 O -0.00788(14) -0.27327(14) 0.41106(8) 0.0498(7) Uani 1 1 d . . .
O11 O -0.02725(11) -0.36739(13) 0.15533(7) 0.0353(5) Uani 1 1 d . . .
O12 O 0.02203(13) -0.48617(14) 0.18491(8) 0.0455(6) Uani 1 1 d . . .
C25 C 0.01018(16) -0.22978(19) 0.37446(12) 0.0341(8) Uani 1 1 d . . .
C26 C 0.00185(15) -0.4094(2) 0.18802(11) 0.0304(7) Uani 1 1 d . . .
C27 C 0.01681(16) -0.27701(19) 0.32654(11) 0.0328(8) Uani 1 1 d . . .
C28 C -0.01947(19) -0.3502(2) 0.32183(11) 0.0421(9) Uani 1 1 d . . .
H28A H -0.0433 -0.3709 0.3489 0.050 Uiso 1 1 calc R . .
C29 C -0.02209(19) -0.3955(2) 0.27713(11) 0.0424(9) Uani 1 1 d . . .
H29A H -0.0468 -0.4459 0.2751 0.051 Uiso 1 1 calc R . .
C30 C 0.01147(16) -0.3658(2) 0.23668(11) 0.0336(8) Uani 1 1 d . . .
C31 C 0.05315(16) -0.2915(2) 0.24021(12) 0.0379(9) Uani 1 1 d . . .
C32 C 0.09203(19) -0.2623(3) 0.19991(13) 0.0564(11) Uani 1 1 d . . .
H32A H 0.0898 -0.2912 0.1700 0.068 Uiso 1 1 calc R . .
C33 C 0.1329(2) -0.1925(3) 0.20413(15) 0.0738(13) Uani 1 1 d . . .
H33A H 0.1580 -0.1738 0.1772 0.089 Uiso 1 1 calc R . .
C34 C 0.1368(2) -0.1491(3) 0.24892(16) 0.0745(13) Uani 1 1 d . . .
H34A H 0.1652 -0.1019 0.2516 0.089 Uiso 1 1 calc R . .
C35 C 0.10012(19) -0.1745(3) 0.28864(14) 0.0567(11) Uani 1 1 d . . .
H35A H 0.1037 -0.1443 0.3180 0.068 Uiso 1 1 calc R . .
C36 C 0.05666(16) -0.2460(2) 0.28622(11) 0.0368(8) Uani 1 1 d . . .
O13 O 0.04774(9) 0.11848(11) 0.49910(7) 0.0242(5) Uani 1 1 d . . .
H13A H 0.0957 0.1110 0.5076 0.029 Uiso 1 1 calc R . .
O14 O -0.03276(9) 0.03204(12) 0.43015(7) 0.0242(5) Uani 1 1 d . . .
H14A H -0.0772 0.0594 0.4335 0.029 Uiso 1 1 calc R . .
N1 N -0.1004(2) -0.1695(3) 0.21042(17) 0.0969(12) Uiso 1 1 d U B .
N2 N -0.1795(3) -0.2630(3) 0.2241(2) 0.1300(14) Uiso 1 1 d DU . .
C37 C -0.1356(3) -0.2317(4) 0.1927(2) 0.0913(14) Uiso 1 1 d U B .
H37A H -0.1303 -0.2523 0.1608 0.110 Uiso 1 1 calc R . .
C38 C -0.1683(4) -0.2113(5) 0.2663(3) 0.1306(18) Uiso 1 1 d U B .
H38A H -0.1916 -0.2169 0.2960 0.157 Uiso 1 1 calc R . .
C39 C -0.1234(3) -0.1579(5) 0.2583(2) 0.1167(17) Uiso 1 1 d U . .
H39A H -0.1079 -0.1170 0.2805 0.140 Uiso 1 1 calc R B .
C40 C -0.0488(4) -0.1238(5) 0.1875(3) 0.150(3) Uiso 1 1 d U . .
H40A H -0.0425 -0.1449 0.1546 0.225 Uiso 1 1 calc R B .
H40B H -0.0074 -0.1306 0.2058 0.225 Uiso 1 1 calc R . .
H40C H -0.0608 -0.0645 0.1863 0.225 Uiso 1 1 calc R . .
C41 C -0.2210(6) -0.3367(6) 0.2101(3) 0.1608(19) Uiso 0.50 1 d PDU B 1
H41A H -0.1988 -0.3721 0.1856 0.193 Uiso 0.50 1 calc PR B 1
H41B H -0.2654 -0.3198 0.1982 0.193 Uiso 0.50 1 calc PR B 1
C42 C -0.2247(5) -0.3799(7) 0.2596(4) 0.166(2) Uiso 0.50 1 d PDU B 1
H42A H -0.2369 -0.3403 0.2857 0.199 Uiso 0.50 1 calc PR B 1
H42B H -0.1826 -0.4085 0.2680 0.199 Uiso 0.50 1 calc PR B 1
C43 C -0.2811(6) -0.4425(9) 0.2485(6) 0.184(4) Uiso 0.50 1 d PDU B 1
H43A H -0.2880 -0.4790 0.2765 0.276 Uiso 0.50 1 calc PR B 1
H43B H -0.2690 -0.4764 0.2204 0.276 Uiso 0.50 1 calc PR B 1
H43C H -0.3222 -0.4117 0.2417 0.276 Uiso 0.50 1 calc PR B 1
C41' C -0.2401(5) -0.3178(5) 0.2191(6) 0.158(2) Uiso 0.50 1 d PDU B 2
H41C H -0.2653 -0.3011 0.1899 0.190 Uiso 0.50 1 calc PR B 2
H41D H -0.2692 -0.3101 0.2475 0.190 Uiso 0.50 1 calc PR B 2
C42' C -0.2199(5) -0.4103(5) 0.2150(6) 0.166(2) Uiso 0.50 1 d PDU B 2
H42C H -0.1979 -0.4289 0.2452 0.199 Uiso 0.50 1 calc PR B 2
H42D H -0.1885 -0.4181 0.1879 0.199 Uiso 0.50 1 calc PR B 2
C43' C -0.2838(6) -0.4621(10) 0.2062(7) 0.185(5) Uiso 0.50 1 d PDU B 2
H43D H -0.2723 -0.5215 0.2037 0.277 Uiso 0.50 1 calc PR B 2
H43E H -0.3049 -0.4437 0.1761 0.277 Uiso 0.50 1 calc PR B 2
H43F H -0.3146 -0.4539 0.2332 0.277 Uiso 0.50 1 calc PR B 2

loop_
_atom_site_aniso_label
_atom_site_aniso_U_11
_atom_site_aniso_U_22
_atom_site_aniso_U_33
_atom_site_aniso_U_23
_atom_site_aniso_U_13
_atom_site_aniso_U_12
Co1 0.0372(2) 0.02094(19) 0.0254(2) -0.00468(16) 0.00342(17) -0.00113(16)
Co2 0.02442(18) 0.01729(17) 0.02325(18) 0.00205(15) 0.00032(15) -0.00144(15)
Co3 0.0237(2) 0.0154(2) 0.0234(3) 0.0026(2) 0.0033(2) 0.0012(2)
Co4 0.0413(2) 0.0217(2) 0.0277(2) 0.00060(16) 0.00120(18) -0.00637(17)
O1 0.0410(12) 0.0357(12) 0.0425(12) -0.0010(10) -0.0021(10) 0.0143(10)
O2 0.0445(12) 0.0409(13) 0.0387(12) 0.0032(10) -0.0038(11) 0.0101(11)
O3 0.0465(15) 0.098(2) 0.138(2) -0.0464(19) -0.0095(16) 0.0186(15)
C1 0.0330(15) 0.0197(14) 0.0424(18) 0.0043(13) 0.0006(14) -0.0024(12)
C2 0.0478(19) 0.084(2) 0.110(2) -0.013(2) 0.0250(19) 0.0181(19)
C3 0.0326(16) 0.0318(16) 0.0375(17) -0.0008(14) -0.0009(14) 0.0010(13)
C4 0.0449(19) 0.0391(19) 0.079(3) 0.004(2) -0.0081(19) -0.0109(16)
C5 0.0285(17) 0.094(3) 0.065(3) -0.002(2) -0.0023(17) -0.0203(19)
C6 0.0412(19) 0.065(2) 0.050(2) 0.0001(19) 0.0057(17) 0.0153(18)
C7 0.0396(18) 0.050(2) 0.0446(19) -0.0013(17) 0.0018(15) 0.0178(16)
C8 0.091(3) 0.050(2) 0.093(3) 0.007(2) -0.007(3) 0.042(2)
C9 0.102(4) 0.035(2) 0.113(4) -0.005(2) -0.014(3) -0.003(2)
C10 0.083(3) 0.034(2) 0.103(4) 0.001(2) -0.019(3) -0.007(2)
C11 0.050(2) 0.0341(18) 0.073(3) 0.0061(18) -0.0087(19) -0.0035(16)
C12 0.0328(16) 0.0317(16) 0.0397(17) -0.0003(14) 0.0022(14) 0.0054(13)
O5 0.0313(10) 0.0265(10) 0.0424(12) 0.0041(9) 0.0126(9) 0.0075(9)
O6 0.0321(10) 0.0369(12) 0.0366(12) 0.0077(10) 0.0071(9) 0.0145(9)
O7 0.0539(13) 0.0339(12) 0.0561(14) -0.0123(11) -0.0197(11) 0.0185(11)
O8 0.0382(11) 0.0289(11) 0.0369(12) -0.0009(9) -0.0013(9) 0.0147(9)
C13 0.0279(14) 0.0264(15) 0.0283(15) -0.0022(13) 0.0030(12) 0.0050(12)
C14 0.0295(15) 0.0206(14) 0.0396(17) 0.0074(13) 0.0048(13) 0.0045(12)
C15 0.0265(14) 0.0253(14) 0.0346(16) 0.0001(13) 0.0039(13) 0.0086(12)
C16 0.0268(15) 0.0275(16) 0.080(3) 0.0013(17) 0.0066(17) 0.0003(13)
C17 0.0356(17) 0.0194(15) 0.083(3) 0.0033(17) 0.0076(18) 0.0061(14)
C18 0.0308(15) 0.0238(14) 0.0392(17) -0.0042(13) 0.0020(13) 0.0059(13)
C19 0.0297(15) 0.0247(15) 0.0496(19) 0.0059(14) 0.0044(14) 0.0065(13)
C20 0.0289(16) 0.0392(19) 0.102(3) 0.014(2) 0.0021(19) 0.0064(16)
C21 0.039(2) 0.038(2) 0.167(5) 0.019(3) 0.009(3) -0.0043(18)
C22 0.042(2) 0.0282(18) 0.188(5) 0.032(3) 0.013(3) 0.0033(17)
C23 0.0316(17) 0.0250(16) 0.121(3) 0.018(2) 0.011(2) 0.0085(14)
C24 0.0290(15) 0.0234(15) 0.0503(19) 0.0049(14) 0.0044(14) 0.0055(13)
O9 0.0465(13) 0.0329(12) 0.0664(16) -0.0221(11) 0.0068(12) 0.0014(11)
O10 0.0855(17) 0.0365(13) 0.0275(12) -0.0082(10) -0.0002(12) 0.0124(13)
O11 0.0445(12) 0.0390(12) 0.0224(10) -0.0083(9) -0.0047(9) 0.0062(10)
O12 0.0708(15) 0.0360(12) 0.0298(11) -0.0061(10) 0.0009(11) 0.0133(11)
C25 0.0380(16) 0.0294(16) 0.0351(17) -0.0099(14) -0.0063(14) 0.0086(14)
C26 0.0312(15) 0.0342(16) 0.0258(15) -0.0064(13) 0.0034(12) -0.0028(13)
C27 0.0454(17) 0.0270(15) 0.0258(15) -0.0042(13) -0.0056(14) 0.0053(14)
C28 0.068(2) 0.0359(17) 0.0227(15) -0.0015(14) 0.0063(15) -0.0031(17)
C29 0.069(2) 0.0286(16) 0.0297(17) -0.0073(14) 0.0009(16) -0.0086(16)
C30 0.0389(16) 0.0370(17) 0.0250(15) -0.0046(13) -0.0026(13) 0.0016(14)
C31 0.0408(18) 0.0409(18) 0.0320(16) -0.0046(15) -0.0016(14) -0.0027(15)
C32 0.060(2) 0.074(3) 0.0344(19) -0.0116(19) 0.0047(17) -0.019(2)
C33 0.083(3) 0.092(3) 0.047(2) -0.010(2) 0.016(2) -0.050(2)
C34 0.083(3) 0.077(3) 0.063(3) -0.014(2) 0.010(2) -0.045(2)
C35 0.057(2) 0.066(2) 0.047(2) -0.0186(19) 0.0020(18) -0.0254(19)
C36 0.0406(17) 0.0386(17) 0.0310(16) -0.0043(15) -0.0059(14) -0.0009(15)
O13 0.0278(10) 0.0177(9) 0.0272(10) 0.0005(8) 0.0026(8) -0.0002(8)
O14 0.0244(9) 0.0210(9) 0.0270(10) 0.0019(8) 0.0001(8) 0.0008(8)

loop_
_atom_type_symbol
_atom_type_description
_atom_type_scat_dispersion_real
_atom_type_scat_dispersion_imag
_atom_type_scat_source
C C 0.0033 0.0016 'International Tables Vol C Tables 4.2.6.8 and 6.1.1.4'
H H 0.0000 0.0000 'International Tables Vol C Tables 4.2.6.8 and 6.1.1.4'
N N 0.0061 0.0033 'International Tables Vol C Tables 4.2.6.8 and 6.1.1.4'
O O 0.0106 0.0060 'International Tables Vol C Tables 4.2.6.8 and 6.1.1.4'
Co Co 0.3494 0.9721 'International Tables Vol C Tables 4.2.6.8 and 6.1.1.4'

loop_
_geom_angle_atom_site_label_1
_geom_angle_atom_site_label_2
_geom_angle_atom_site_label_3
_geom_angle
_geom_angle_site_symmetry_1
_geom_angle_site_symmetry_3
O13 Co1 O10 131.08(9) . 5_556
O13 Co1 O2 113.16(9) . .
O10 Co1 O2 99.22(10) 5_556 .
O13 Co1 O7 99.48(9) . 4_556
O10 Co1 O7 106.34(10) 5_556 4_556
O2 Co1 O7 105.27(10) . 4_556
O14 Co2 O11 94.77(8) . 3
O14 Co2 O8 172.36(8) . 4_556
O11 Co2 O8 92.15(8) 3 4_556
O14 Co2 O6 92.62(8) . 5_556
O11 Co2 O6 91.19(8) 3 5_556
O8 Co2 O6 90.47(8) 4_556 5_556
O14 Co2 O1 84.42(8) . .
O11 Co2 O1 84.09(8) 3 .
O8 Co2 O1 93.10(8) 4_556 .
O6 Co2 O1 174.19(8) 5_556 .
O14 Co2 O13 83.40(7) . .
O11 Co2 O13 178.13(8) 3 .
O8 Co2 O13 89.70(8) 4_556 .
O6 Co2 O13 88.53(7) 5_556 .
O1 Co2 O13 96.07(8) . .
O14 Co3 O14 180.00(4) . 5_556
O14 Co3 O5 92.64(8) . 5_556
O14 Co3 O5 87.36(8) 5_556 5_556
O14 Co3 O5 87.36(8) . .
O14 Co3 O5 92.64(8) 5_556 .
O5 Co3 O5 180.0 5_556 .
O14 Co3 O13 85.06(7) . .
O14 Co3 O13 94.94(7) 5_556 .
O5 Co3 O13 87.45(7) 5_556 .
O5 Co3 O13 92.55(7) . .
O14 Co3 O13 94.94(7) . 5_556
O14 Co3 O13 85.06(7) 5_556 5_556
O5 Co3 O13 92.55(7) 5_556 5_556
O5 Co3 O13 87.45(7) . 5_556
O13 Co3 O13 180.00(9) . 5_556
O14 Co4 O3 110.11(12) . 8
O14 Co4 O12 106.09(9) . 3
O3 Co4 O12 120.18(13) 8 3
O14 Co4 O9 119.49(9) . .
O3 Co4 O9 93.77(12) 8 .
O12 Co4 O9 107.70(10) 3 .
C1 O1 Co2 139.4(2) . .
C1 O2 Co1 120.6(2) . .
C2 O3 Co4 111.0(3) . 8_565
O1 C1 O2 125.6(3) . .
O1 C1 C3 119.0(3) . .
O2 C1 C3 115.3(3) . .
O3 C2 O4 111.5(5) . .
O3 C2 O4' 122.6(5) . .
O4 C2 O4' 32.7(4) . .
O3 C2 C6 119.3(5) . .
O4 C2 C6 126.6(5) . .
O4' C2 C6 115.8(5) . .
C4 C3 C12 119.5(3) . .
C4 C3 C1 120.9(3) . .
C12 C3 C1 119.6(3) . .
C3 C4 C5 119.7(4) . .
C3 C4 H4A 120.2 . .
C5 C4 H4A 120.2 . .
C6 C5 C4 121.9(4) . .
C6 C5 H5A 119.0 . .
C4 C5 H5A 119.0 . .
C5 C6 C7 120.1(3) . .
C5 C6 C2 117.0(4) . .
C7 C6 C2 122.8(4) . .
C6 C7 C12 118.4(3) . .
C6 C7 C8 125.3(3) . .
C12 C7 C8 116.2(3) . .
C9 C8 C7 121.3(4) . .
C9 C8 H8A 119.3 . .
C7 C8 H8A 119.3 . .
C10 C9 C8 121.4(4) . .
C10 C9 H9A 119.3 . .
C8 C9 H9A 119.3 . .
C11 C10 C9 120.1(4) . .
C11 C10 H10A 120.0 . .
C9 C10 H10A 120.0 . .
C10 C11 C12 122.2(4) . .
C10 C11 H11A 118.9 . .
C12 C11 H11A 118.9 . .
C7 C12 C11 118.8(3) . .
C7 C12 C3 120.3(3) . .
C11 C12 C3 120.9(3) . .
C13 O5 Co3 128.91(18) . .
C13 O6 Co2 126.72(18) . 5_556
C14 O7 Co1 128.0(2) . 4_456
C14 O8 Co2 132.25(19) . 4_456
O5 C13 O6 125.7(3) . .
O5 C13 C15 114.8(2) . .
O6 C13 C15 119.4(2) . .
O8 C14 O7 126.3(3) . .
O8 C14 C18 117.9(3) . .
O7 C14 C18 115.8(3) . .
C16 C15 C24 119.7(3) . .
C16 C15 C13 116.3(3) . .
C24 C15 C13 123.9(3) . .
C15 C16 C17 121.0(3) . .
C15 C16 H16A 119.5 . .
C17 C16 H16A 119.5 . .
C18 C17 C16 121.4(3) . .
C18 C17 H17A 119.3 . .
C16 C17 H17A 119.3 . .
C17 C18 C19 119.9(3) . .
C17 C18 C14 117.7(3) . .
C19 C18 C14 122.2(3) . .
C20 C19 C24 120.1(3) . .
C20 C19 C18 121.4(3) . .
C24 C19 C18 118.5(3) . .
C21 C20 C19 120.8(3) . .
C21 C20 H20A 119.6 . .
C19 C20 H20A 119.6 . .
C20 C21 C22 119.4(4) . .
C20 C21 H21A 120.3 . .
C22 C21 H21A 120.3 . .
C23 C22 C21 121.6(4) . .
C23 C22 H22A 119.2 . .
C21 C22 H22A 119.2 . .
C22 C23 C24 121.3(3) . .
C22 C23 H23A 119.3 . .
C24 C23 H23A 119.3 . .
C15 C24 C23 123.8(3) . .
C15 C24 C19 119.4(3) . .
C23 C24 C19 116.7(3) . .
C25 O9 Co4 132.3(2) . .
C25 O10 Co1 124.5(2) . 5_556
C26 O11 Co2 137.4(2) . 3_545
C26 O12 Co4 126.5(2) . 3_545
O9 C25 O10 123.7(3) . .
O9 C25 C27 120.1(3) . .
O10 C25 C27 116.2(3) . .
O11 C26 O12 126.7(3) . .
O11 C26 C30 116.5(3) . .
O12 C26 C30 116.8(3) . .
C28 C27 C36 120.3(3) . .
C28 C27 C25 116.9(3) . .
C36 C27 C25 122.8(3) . .
C27 C28 C29 121.8(3) . .
C27 C28 H28A 119.1 . .
C29 C28 H28A 119.1 . .
C30 C29 C28 120.3(3) . .
C30 C29 H29A 119.9 . .
C28 C29 H29A 119.9 . .
C29 C30 C31 120.2(3) . .
C29 C30 C26 119.5(3) . .
C31 C30 C26 120.2(3) . .
C32 C31 C30 121.6(3) . .
C32 C31 C36 119.0(3) . .
C30 C31 C36 119.3(3) . .
C33 C32 C31 121.0(3) . .
C33 C32 H32A 119.5 . .
C31 C32 H32A 119.5 . .
C32 C33 C34 119.8(4) . .
C32 C33 H33A 120.1 . .
C34 C33 H33A 120.1 . .
C35 C34 C33 121.2(4) . .
C35 C34 H34A 119.4 . .
C33 C34 H34A 119.4 . .
C34 C35 C36 121.3(4) . .
C34 C35 H35A 119.3 . .
C36 C35 H35A 119.3 . .
C35 C36 C27 124.6(3) . .
C35 C36 C31 117.6(3) . .
C27 C36 C31 117.9(3) . .
Co1 O13 Co3 130.82(10) . .
Co1 O13 Co2 103.95(8) . .
Co3 O13 Co2 91.78(7) . .
Co1 O13 H13A 109.0 . .
Co3 O13 H13A 109.0 . .
Co2 O13 H13A 109.0 . .
Co4 O14 Co3 122.88(9) . .
Co4 O14 Co2 115.35(9) . .
Co3 O14 Co2 94.63(7) . .
Co4 O14 H14A 107.6 . .
Co3 O14 H14A 107.6 . .
Co2 O14 H14A 107.6 . .
C37 N1 C39 105.7(5) . .
C37 N1 C40 128.1(6) . .
C39 N1 C40 126.2(6) . .
C37 N2 C38 102.0(5) . .
C37 N2 C41 119.7(6) . .
C38 N2 C41 138.1(6) . .
C37 N2 C41' 133.9(8) . .
C38 N2 C41' 122.0(8) . .
C41 N2 C41' 21.0(7) . .
N1 C37 N2 113.4(5) . .
N1 C37 H37A 123.3 . .
N2 C37 H37A 123.3 . .
C39 C38 N2 110.8(7) . .
C39 C38 H38A 124.6 . .
N2 C38 H38A 124.6 . .
C38 C39 N1 108.1(6) . .
C38 C39 H39A 126.0 . .
N1 C39 H39A 126.0 . .
N1 C40 H40A 109.5 . .
N1 C40 H40B 109.5 . .
H40A C40 H40B 109.5 . .
N1 C40 H40C 109.5 . .
H40A C40 H40C 109.5 . .
H40B C40 H40C 109.5 . .
N2 C41 C42 98.6(7) . .
N2 C41 H41A 112.1 . .
C42 C41 H41A 112.1 . .
N2 C41 H41B 112.1 . .
C42 C41 H41B 112.1 . .
H41A C41 H41B 109.7 . .
C41 C42 C43 98.6(9) . .
C41 C42 H42A 112.0 . .
C43 C42 H42A 112.0 . .
C41 C42 H42B 112.0 . .
C43 C42 H42B 112.0 . .
H42A C42 H42B 109.7 . .
C42 C43 H43A 109.5 . .
C42 C43 H43B 109.5 . .
H43A C43 H43B 109.5 . .
C42 C43 H43C 109.5 . .
H43A C43 H43C 109.5 . .
H43B C43 H43C 109.5 . .
N2 C41' C42' 110.7(7) . .
N2 C41' H41C 109.5 . .
C42' C41' H41C 109.5 . .
N2 C41' H41D 109.5 . .
C42' C41' H41D 109.5 . .
H41C C41' H41D 108.1 . .
C41' C42' C43' 107.9(9) . .
C41' C42' H42C 110.1 . .
C43' C42' H42C 110.1 . .
C41' C42' H42D 110.1 . .
C43' C42' H42D 110.1 . .
H42C C42' H42D 108.4 . .
C42' C43' H43D 109.5 . .
C42' C43' H43E 109.5 . .
H43D C43' H43E 109.5 . .
C42' C43' H43F 109.5 . .
H43D C43' H43F 109.5 . .
H43E C43' H43F 109.5 . .

loop_
_geom_bond_atom_site_label_1
_geom_bond_atom_site_label_2
_geom_bond_distance
_geom_bond_site_symmetry_2
Co1 O13 1.9317(18) .
Co1 O10 1.942(2) 5_556
Co1 O2 1.945(2) .
Co1 O7 1.976(2) 4_556
Co2 O14 2.0654(18) .
Co2 O11 2.069(2) 3
Co2 O8 2.077(2) 4_556
Co2 O6 2.089(2) 5_556
Co2 O1 2.143(2) .
Co2 O13 2.1453(19) .
Co3 O14 2.0633(18) .
Co3 O14 2.0633(18) 5_556
Co3 O5 2.0747(19) 5_556
Co3 O5 2.0747(19) .
Co3 O13 2.0811(18) .
Co3 O13 2.0811(18) 5_556
Co4 O14 1.9555(19) .
Co4 O3 1.959(3) 8
Co4 O12 1.975(2) 3
Co4 O9 1.979(2) .
O1 C1 1.246(4) .
O2 C1 1.261(4) .
O3 C2 1.163(6) .
O3 Co4 1.959(3) 8_565
O4 C2 1.255(7) .
O4' C2 1.325(7) .
C1 C3 1.498(4) .
C2 C6 1.534(6) .
C3 C4 1.359(5) .
C3 C12 1.429(4) .
C4 C5 1.413(5) .
C4 H4A 0.9300 .
C5 C6 1.363(6) .
C5 H5A 0.9300 .
C6 C7 1.402(5) .
C7 C12 1.417(4) .
C7 C8 1.450(6) .
C8 C9 1.365(7) .
C8 H8A 0.9300 .
C9 C10 1.357(6) .
C9 H9A 0.9300 .
C10 C11 1.350(5) .
C10 H10A 0.9300 .
C11 C12 1.422(5) .
C11 H11A 0.9300 .
O5 C13 1.253(3) .
O6 C13 1.253(3) .
O6 Co2 2.089(2) 5_556
O7 C14 1.260(4) .
O7 Co1 1.976(2) 4_456
O8 C14 1.249(3) .
O8 Co2 2.077(2) 4_456
C13 C15 1.514(4) .
C14 C18 1.501(4) .
C15 C16 1.364(4) .
C15 C24 1.420(4) .
C16 C17 1.404(4) .
C16 H16A 0.9300 .
C17 C18 1.354(4) .
C17 H17A 0.9300 .
C18 C19 1.432(4) .
C19 C20 1.412(5) .
C19 C24 1.431(4) .
C20 C21 1.366(5) .
C20 H20A 0.9300 .
C21 C22 1.396(6) .
C21 H21A 0.9300 .
C22 C23 1.358(5) .
C22 H22A 0.9300 .
C23 C24 1.425(4) .
C23 H23A 0.9300 .
O9 C25 1.249(4) .
O10 C25 1.255(4) .
O10 Co1 1.942(2) 5_556
O11 C26 1.244(4) .
O11 Co2 2.069(2) 3_545
O12 C26 1.270(4) .
O12 Co4 1.975(2) 3_545
C25 C27 1.501(4) .
C26 C30 1.498(4) .
C27 C28 1.357(5) .
C27 C36 1.432(4) .
C28 C29 1.406(4) .
C28 H28A 0.9300 .
C29 C30 1.363(4) .
C29 H29A 0.9300 .
C30 C31 1.428(4) .
C31 C32 1.411(5) .
C31 C36 1.439(4) .
C32 C33 1.363(6) .
C32 H32A 0.9300 .
C33 C34 1.394(6) .
C33 H33A 0.9300 .
C34 C35 1.358(6) .
C34 H34A 0.9300 .
C35 C36 1.411(5) .
C35 H35A 0.9300 .
O13 H13A 0.9800 .
O14 H14A 0.9800 .
N1 C37 1.289(7) .
N1 C39 1.387(8) .
N1 C40 1.390(8) .
N2 C37 1.308(7) .
N2 C38 1.419(8) .
N2 C41 1.466(8) .
N2 C41' 1.477(8) .
C37 H37A 0.9300 .
C38 C39 1.238(9) .
C38 H38A 0.9300 .
C39 H39A 0.9300 .
C40 H40A 0.9600 .
C40 H40B 0.9600 .
C40 H40C 0.9600 .
C41 C42 1.505(9) .
C41 H41A 0.9700 .
C41 H41B 0.9700 .
C42 C43 1.513(9) .
C42 H42A 0.9700 .
C42 H42B 0.9700 .
C43 H43A 0.9600 .
C43 H43B 0.9600 .
C43 H43C 0.9600 .
C41' C42' 1.507(8) .
C41' H41C 0.9700 .
C41' H41D 0.9700 .
C42' C43' 1.517(9) .
C42' H42C 0.9700 .
C42' H42D 0.9700 .
C43' H43D 0.9600 .
C43' H43E 0.9600 .
C43' H43F 0.9600 .
